data_7229436
loop_
_publ_author_name
'Li, Chunlong'
'Wang, Shanpeng'
'Zhang, Xixia'
'Jia, Ning'
'Yu, Tongtong'
'Zhu, Min'
'Liu, Duo'
'Tao, Xutang'

_publ_section_title
;
 Controllable Seeded Flux Growth and Optic-electric Properties of Bulk
 o-SiP Crystals
;
_journal_name_full CrystEngComm
_journal_paper_doi 10.1039/C7CE01676J
_journal_year 2017
_chemical_formula_sum 'P Si'
_chemical_formula_weight 59.06
_chemical_name_systematic
; 
 ? 
;
_space_group_IT_number 36
_symmetry_cell_setting orthorhombic
_symmetry_space_group_name_Hall 'C 2c -2'
_symmetry_space_group_name_H-M 'C m c 21'
_atom_sites_solution_primary direct
_atom_sites_solution_secondary difmap
_audit_creation_method SHELXL-97
_audit_update_record
;
2017-10-23 deposited with the CCDC.
2017-10-30 downloaded from the CCDC.
;
_cell_angle_alpha 90.00
_cell_angle_beta 90.00
_cell_angle_gamma 90.00
_cell_formula_units_Z 24
_cell_length_a 3.5255(6)
_cell_length_b 20.563(4)
_cell_length_c 13.666(2)
_cell_measurement_reflns_used 4706
_cell_measurement_temperature 293(2)
_cell_measurement_theta_max 27.47
_cell_measurement_theta_min 2.48
_cell_volume 990.7(3)
_computing_cell_refinement 'Bruker SAINT'
_computing_data_collection 'Bruker APEX2'
_computing_data_reduction 'Bruker SAINT'
_computing_molecular_graphics 'Bruker SHELXTL'
_computing_publication_material 'Bruker SHELXTL'
_computing_structure_refinement 'SHELXL-97 (Sheldrick, 1997)'
_computing_structure_solution 'SHELXS-97 (Sheldrick, 1990)'
_diffrn_ambient_temperature 293(2)
_diffrn_measured_fraction_theta_full 0.993
_diffrn_measured_fraction_theta_max 0.993
_diffrn_measurement_device_type 'Bruker APEX-II CCD'
_diffrn_measurement_method '\f and \w scans'
_diffrn_radiation_monochromator graphite
_diffrn_radiation_source 'fine-focus sealed tube'
_diffrn_radiation_type MoK\a
_diffrn_radiation_wavelength 0.71073
_diffrn_reflns_av_R_equivalents 0.0254
_diffrn_reflns_av_sigmaI/netI 0.0206
_diffrn_reflns_limit_h_max 4
_diffrn_reflns_limit_h_min -4
_diffrn_reflns_limit_k_max 26
_diffrn_reflns_limit_k_min -26
_diffrn_reflns_limit_l_max 17
_diffrn_reflns_limit_l_min -17
_diffrn_reflns_number 5513
_diffrn_reflns_theta_full 27.47
_diffrn_reflns_theta_max 27.47
_diffrn_reflns_theta_min 1.98
_diffrn_standards_number 0
_exptl_absorpt_coefficient_mu 1.744
_exptl_absorpt_correction_T_max 0.9495
_exptl_absorpt_correction_T_min 0.9026
_exptl_absorpt_correction_type multi-scan
_exptl_crystal_colour red
_exptl_crystal_density_diffrn 2.376
_exptl_crystal_density_method 'not measured'
_exptl_crystal_description block
_exptl_crystal_F_000 696
_exptl_crystal_size_max 0.06
_exptl_crystal_size_mid 0.04
_exptl_crystal_size_min 0.03
_refine_diff_density_max 0.434
_refine_diff_density_min -0.366
_refine_diff_density_rms 0.108
_refine_ls_abs_structure_details 'Flack H D (1983), Acta Cryst. A39, 876-881'
_refine_ls_abs_structure_Flack 0.1(3)
_refine_ls_extinction_method none
_refine_ls_goodness_of_fit_ref 1.109
_refine_ls_matrix_type full
_refine_ls_number_parameters 73
_refine_ls_number_reflns 1310
_refine_ls_number_restraints 1
_refine_ls_restrained_S_all 1.109
_refine_ls_R_factor_all 0.0187
_refine_ls_R_factor_gt 0.0185
_refine_ls_shift/su_max 0.001
_refine_ls_shift/su_mean 0.000
_refine_ls_structure_factor_coef Fsqd
_refine_ls_weighting_details 'calc w=1/[\s^2^(Fo^2^)+(0.0332P)^2^+0.2491P] where P=(Fo^2^+2Fc^2^)/3'
_refine_ls_weighting_scheme calc
_refine_ls_wR_factor_gt 0.0494
_refine_ls_wR_factor_ref 0.0496
_reflns_number_gt 1292
_reflns_number_total 1310
_reflns_threshold_expression >2sigma(I)
_cod_data_source_file c7ce01676j2.cif
_cod_data_source_block x1
_cod_depositor_comments
;
The following automatic conversions were performed:

'_symmetry_cell_setting' value 'Orthorhombic' changed to
'orthorhombic' according to
/home/data/users/saulius/crontab/automatic-downloads/rss-feeds/RSC/lib/dictionaries/cif_core.dic
dictionary named 'cif_core.dic' version 2.4.2 from 2011-04-26.

Automatic conversion script
Id: cif_fix_values 4973 2017-02-22 13:04:09Z antanas 
;
_cod_original_sg_symbol_H-M Cmc2(1)
_cod_database_code 7229436

loop_
_symmetry_equiv_pos_as_xyz
'x, y, z'
'-x, -y, z+1/2'
'-x, y, z'
'x, -y, z+1/2'
'x+1/2, y+1/2, z'
'-x+1/2, -y+1/2, z+1/2'
'-x+1/2, y+1/2, z'
'x+1/2, -y+1/2, z+1/2'

loop_
_atom_site_label
_atom_site_type_symbol
_atom_site_fract_x
_atom_site_fract_y
_atom_site_fract_z
_atom_site_U_iso_or_equiv
_atom_site_adp_type
_atom_site_occupancy
_atom_site_symmetry_multiplicity
_atom_site_calc_flag
_atom_site_refinement_flags
Si1 Si 0.0000 0.17073(4) 0.26246(6) 0.01036(15) Uani 1 2 d S
Si2 Si 0.0000 0.05999(3) 0.22030(6) 0.01064(16) Uani 1 2 d S
Si3 Si 0.0000 0.43576(3) 0.31975(6) 0.01009(15) Uani 1 2 d S
Si4 Si 0.0000 0.43263(3) 0.14822(6) 0.00994(16) Uani 1 2 d S
Si5 Si 0.0000 0.79522(3) 0.16334(6) 0.00996(16) Uani 1 2 d S
Si6 Si 0.0000 0.79808(3) 0.33499(6) 0.00985(16) Uani 1 2 d S
P1 P 0.0000 0.99974(3) 0.36262(5) 0.01126(15) Uani 1 2 d S
P2 P 0.0000 0.23104(3) 0.12040(5) 0.01085(15) Uani 1 2 d S
P3 P 0.0000 0.34452(3) 0.41309(5) 0.00999(15) Uani 1 2 d S
P4 P 0.0000 0.54118(3) 0.11778(5) 0.01103(14) Uani 1 2 d S
P5 P 0.0000 0.68956(3) 0.36502(5) 0.01069(16) Uani 1 2 d S
P6 P 0.0000 0.88619(3) 0.06998(6) 0.01019(15) Uani 1 2 d S

loop_
_atom_site_aniso_label
_atom_site_aniso_U_11
_atom_site_aniso_U_22
_atom_site_aniso_U_33
_atom_site_aniso_U_23
_atom_site_aniso_U_13
_atom_site_aniso_U_12
Si1 0.0081(3) 0.0053(3) 0.0177(4) -0.0005(3) 0.000 0.000
Si2 0.0090(3) 0.0051(3) 0.0178(4) 0.0000(3) 0.000 0.000
Si3 0.0092(3) 0.0068(3) 0.0143(4) 0.0004(3) 0.000 0.000
Si4 0.0094(3) 0.0062(3) 0.0142(4) 0.0004(3) 0.000 0.000
Si5 0.0087(3) 0.0062(3) 0.0150(4) 0.0003(3) 0.000 0.000
Si6 0.0086(3) 0.0056(3) 0.0153(4) -0.0005(3) 0.000 0.000
P1 0.0091(3) 0.0078(3) 0.0169(4) -0.0005(3) 0.000 0.000
P2 0.0089(3) 0.0081(3) 0.0156(3) -0.0008(3) 0.000 0.000
P3 0.0090(3) 0.0071(3) 0.0139(4) 0.0001(3) 0.000 0.000
P4 0.0092(3) 0.0072(3) 0.0167(3) 0.0008(3) 0.000 0.000
P5 0.0093(3) 0.0072(3) 0.0156(4) 0.0018(2) 0.000 0.000
P6 0.0088(3) 0.0077(3) 0.0141(4) 0.0002(2) 0.000 0.000

loop_
_atom_type_symbol
_atom_type_description
_atom_type_scat_dispersion_real
_atom_type_scat_dispersion_imag
_atom_type_scat_source
Si Si 0.0817 0.0704 'International Tables Vol C Tables 4.2.6.8 and 6.1.1.4'
P P 0.1023 0.0942 'International Tables Vol C Tables 4.2.6.8 and 6.1.1.4'

loop_
_geom_angle_atom_site_label_1
_geom_angle_atom_site_label_2
_geom_angle_atom_site_label_3
_geom_angle
_geom_angle_site_symmetry_1
_geom_angle_site_symmetry_3
P5 Si1 P5 100.96(4) 5_545 5_445
P5 Si1 P2 115.19(3) 5_545 .
P5 Si1 P2 115.19(3) 5_445 .
P5 Si1 Si2 108.35(3) 5_545 .
P5 Si1 Si2 108.35(3) 5_445 .
P2 Si1 Si2 108.37(4) . .
P4 Si2 P4 100.99(4) 5_445 5_545
P4 Si2 P1 115.23(3) 5_445 1_545
P4 Si2 P1 115.23(3) 5_545 1_545
P4 Si2 Si1 108.33(3) 5_445 .
P4 Si2 Si1 108.33(3) 5_545 .
P1 Si2 Si1 108.30(4) 1_545 .
P3 Si3 P1 109.47(3) . 5_545
P3 Si3 P1 109.47(3) . 5_445
P1 Si3 P1 101.50(4) 5_545 5_445
P3 Si3 Si4 122.64(4) . .
P1 Si3 Si4 105.85(3) 5_545 .
P1 Si3 Si4 105.85(3) 5_445 .
P4 Si4 P6 109.08(3) . 5_445
P4 Si4 P6 109.08(3) . 5_545
P6 Si4 P6 101.76(4) 5_445 5_545
P4 Si4 Si3 98.98(4) . .
P6 Si4 Si3 118.81(3) 5_445 .
P6 Si4 Si3 118.81(3) 5_545 .
P6 Si5 P2 109.47(3) . 5_455
P6 Si5 P2 109.47(3) . 5
P2 Si5 P2 101.34(4) 5_455 5
P6 Si5 Si6 122.85(4) . .
P2 Si5 Si6 105.78(3) 5_455 .
P2 Si5 Si6 105.78(3) 5 .
P5 Si6 P3 109.17(3) . 5
P5 Si6 P3 109.17(3) . 5_455
P3 Si6 P3 101.82(4) 5 5_455
P5 Si6 Si5 98.98(4) . .
P3 Si6 Si5 118.71(3) 5 .
P3 Si6 Si5 118.71(3) 5_455 .
Si3 P1 Si3 101.50(4) 5_455 5
Si3 P1 Si2 95.36(3) 5_455 1_565
Si3 P1 Si2 95.36(3) 5 1_565
Si5 P2 Si5 101.34(4) 5_545 5_445
Si5 P2 Si1 95.44(3) 5_545 .
Si5 P2 Si1 95.44(3) 5_445 .
Si3 P3 Si6 94.78(3) . 5_445
Si3 P3 Si6 94.78(3) . 5_545
Si6 P3 Si6 101.82(4) 5_445 5_545
Si4 P4 Si2 93.10(3) . 5
Si4 P4 Si2 93.10(3) . 5_455
Si2 P4 Si2 100.99(4) 5 5_455
Si6 P5 Si1 93.19(3) . 5_455
Si6 P5 Si1 93.19(3) . 5
Si1 P5 Si1 100.96(4) 5_455 5
Si5 P6 Si4 94.71(3) . 5
Si5 P6 Si4 94.71(3) . 5_455
Si4 P6 Si4 101.76(4) 5 5_455

loop_
_geom_bond_atom_site_label_1
_geom_bond_atom_site_label_2
_geom_bond_distance
_geom_bond_site_symmetry_2
Si1 P5 2.2851(7) 5_545
Si1 P5 2.2851(7) 5_445
Si1 P2 2.3037(11) .
Si1 Si2 2.3488(9) .
Si2 P4 2.2847(7) 5_445
Si2 P4 2.2847(7) 5_545
Si2 P1 2.3061(10) 1_545
Si3 P3 2.2688(11) .
Si3 P1 2.2762(7) 5_545
Si3 P1 2.2762(7) 5_445
Si3 Si4 2.3451(13) .
Si4 P4 2.2706(10) .
Si4 P6 2.2721(7) 5_445
Si4 P6 2.2721(7) 5_545
Si5 P6 2.2645(11) .
Si5 P2 2.2789(7) 5_455
Si5 P2 2.2789(7) 5
Si5 Si6 2.3466(13) .
Si6 P5 2.2690(10) .
Si6 P3 2.2712(6) 5
Si6 P3 2.2712(6) 5_455
P1 Si3 2.2762(7) 5_455
P1 Si3 2.2762(7) 5
P1 Si2 2.3061(10) 1_565
P2 Si5 2.2789(7) 5_545
P2 Si5 2.2789(7) 5_445
P3 Si6 2.2712(6) 5_445
P3 Si6 2.2712(6) 5_545
P4 Si2 2.2847(7) 5
P4 Si2 2.2847(7) 5_455
P5 Si1 2.2851(7) 5_455
P5 Si1 2.2851(7) 5
P6 Si4 2.2721(7) 5
P6 Si4 2.2721(7) 5_455
